data_4078468
loop_
_publ_author_name
'Collado, Alba'
'Esteruelas, Miguel A.'
'Gul\'ias, Mois\'es'
'Mascare\~nas, Jos\'e L.'
'O\~nate, Enrique'

_publ_section_title
;
 Reactions of an Osmium(IV) Complex with Allenedienes: Coordination and
 Intramolecular Cycloadditions
;
_journal_issue 12
_journal_name_full Organometallics
_journal_page_first 4450
_journal_paper_doi 10.1021/om300236y
_journal_volume 31
_journal_year 2012
_chemical_formula_sum 'C43 H93 Cl6 P4 Ru2'
_chemical_formula_weight 1148.89
_chemical_name_systematic
; 
 ? 
;
_space_group_IT_number 2
_symmetry_cell_setting triclinic
_symmetry_space_group_name_Hall '-P 1'
_symmetry_space_group_name_H-M 'P -1'
_atom_sites_solution_hydrogens geom
_atom_sites_solution_primary direct
_atom_sites_solution_secondary difmap
_audit_creation_method SHELXL-97
_cell_angle_alpha 95.5198(6)
_cell_angle_beta 91.0671(7)
_cell_angle_gamma 103.0166(7)
_cell_formula_units_Z 2
_cell_length_a 12.0804(7)
_cell_length_b 14.8396(8)
_cell_length_c 15.5905(8)
_cell_measurement_reflns_used 7671
_cell_measurement_temperature 100(2)
_cell_measurement_theta_max 28
_cell_measurement_theta_min 2
_cell_volume 2708.1(3)
_computing_cell_refinement 'SAINT+ v. 7.56a (Bruker AXS, 2008)'
_computing_data_collection 'apex2 v. 4.0 (Bruker AXS, 2008)'
_computing_data_reduction 'SAINT+ v. 7.56a (Bruker AXS, 2008)'
_computing_molecular_graphics 'XP, SHELXTL v. 6.14 (Bruker, 2000)'
_computing_publication_material 'XCIF, SHELXTL v. 6.14 (Bruker, 2000)'
_computing_structure_refinement 'SHELXL-97 (Sheldrick, 1997)'
_computing_structure_solution 'SHELXS-97 (Sheldrick, 1990)'
_diffrn_ambient_temperature 100(2)
_diffrn_detector_area_resol_mean 8.26
_diffrn_measured_fraction_theta_full 0.976
_diffrn_measured_fraction_theta_max 0.866
_diffrn_measurement_device_type 'Bruker SMART APEX CCD system'
_diffrn_measurement_method '\w rotations with narrow frames'
_diffrn_radiation_monochromator graphite
_diffrn_radiation_source 'normal-focus sealed tube'
_diffrn_radiation_type MoK\a
_diffrn_radiation_wavelength 0.71073
_diffrn_reflns_av_R_equivalents 0.0230
_diffrn_reflns_av_sigmaI/netI 0.0427
_diffrn_reflns_limit_h_max 16
_diffrn_reflns_limit_h_min -15
_diffrn_reflns_limit_k_max 19
_diffrn_reflns_limit_k_min -19
_diffrn_reflns_limit_l_max 20
_diffrn_reflns_limit_l_min -20
_diffrn_reflns_number 21319
_diffrn_reflns_theta_full 25.50
_diffrn_reflns_theta_max 29.03
_diffrn_reflns_theta_min 1.31
_diffrn_standards_decay_% 0
_exptl_absorpt_coefficient_mu 1.000
_exptl_absorpt_correction_T_max 0.907
_exptl_absorpt_correction_T_min 0.640
_exptl_absorpt_correction_type multi-scan
_exptl_absorpt_process_details
;
 Absorption correction performed with SADABS program. This is based on the
method of Blessing: Blessing, R. H., Acta Crystallogr., Sect. A 1995, 51, 33.
;
_exptl_crystal_colour 'light black'
_exptl_crystal_density_diffrn 1.409
_exptl_crystal_density_method 'not measured'
_exptl_crystal_description 'irregular block'
_exptl_crystal_F_000 1202
_exptl_crystal_size_max 0.22
_exptl_crystal_size_mid 0.16
_exptl_crystal_size_min 0.10
_refine_diff_density_max 0.957
_refine_diff_density_min -0.677
_refine_diff_density_rms 0.093
_refine_ls_extinction_method none
_refine_ls_goodness_of_fit_ref 1.046
_refine_ls_hydrogen_treatment mixed
_refine_ls_matrix_type full
_refine_ls_number_parameters 525
_refine_ls_number_reflns 12507
_refine_ls_number_restraints 0
_refine_ls_restrained_S_all 1.046
_refine_ls_R_factor_all 0.0472
_refine_ls_R_factor_gt 0.0360
_refine_ls_shift/su_max 0.002
_refine_ls_shift/su_mean 0.000
_refine_ls_structure_factor_coef Fsqd
_refine_ls_weighting_details 'calc w=1/[\s^2^(Fo^2^)+(0.0349P)^2^+3.2408P] where P=(Fo^2^+2Fc^2^)/3'
_refine_ls_weighting_scheme calc
_refine_ls_wR_factor_gt 0.0826
_refine_ls_wR_factor_ref 0.0895
_reflns_number_gt 10346
_reflns_number_total 12507
_reflns_threshold_expression >2sigma(I)
_cod_data_source_file om300236y_si_002.cif
_cod_data_source_block enrique13bs
_cod_original_sg_symbol_H-M P-1
_cod_database_code 4078468

loop_
_symmetry_equiv_pos_as_xyz
'x, y, z'
'-x, -y, -z'

loop_
_atom_site_label
_atom_site_type_symbol
_atom_site_fract_x
_atom_site_fract_y
_atom_site_fract_z
_atom_site_U_iso_or_equiv
_atom_site_adp_type
_atom_site_occupancy
_atom_site_symmetry_multiplicity
_atom_site_calc_flag
_atom_site_refinement_flags
P4 P 0.14914(8) 0.64677(6) 0.70645(6) 0.02989(19) Uani 1 1 d .
Ru1 Ru 0.24086(2) 0.405762(16) 0.269804(14) 0.01684(6) Uani 1 1 d .
Ru2 Ru 0.309718(19) 0.204275(15) 0.258504(14) 0.01543(6) Uani 1 1 d .
Cl1 Cl 0.50938(6) 0.20987(5) 0.25262(5) 0.02280(15) Uani 1 1 d .
Cl2 Cl 0.12393(6) 0.24133(5) 0.26963(4) 0.01953(14) Uani 1 1 d .
Cl3 Cl 0.36816(6) 0.35105(5) 0.35936(4) 0.01931(14) Uani 1 1 d .
Cl4 Cl 0.32700(6) 0.32907(5) 0.15872(4) 0.01976(14) Uani 1 1 d .
Cl5 Cl 0.14456(7) 0.45154(5) 0.38983(5) 0.02452(16) Uani 1 1 d .
Cl6 Cl 0.11116(6) 0.43765(5) 0.17061(5) 0.02384(15) Uani 1 1 d .
P1 P 0.35726(7) 0.55195(5) 0.26350(5) 0.01912(16) Uani 1 1 d .
P2 P 0.28717(6) 0.11154(5) 0.37296(5) 0.01749(15) Uani 1 1 d .
P3 P 0.26501(7) 0.09683(5) 0.13601(5) 0.01860(15) Uani 1 1 d .
C1 C 0.4696(3) 0.5831(2) 0.3506(2) 0.0241(6) Uani 1 1 d .
H1 H 0.5136 0.5335 0.3434 0.029 Uiso 1 1 calc R
C2 C 0.4269(3) 0.5809(2) 0.4424(2) 0.0293(7) Uani 1 1 d .
H2A H 0.4897 0.5796 0.4826 0.044 Uiso 1 1 calc R
H2B H 0.3660 0.5251 0.4451 0.044 Uiso 1 1 calc R
H2C H 0.3977 0.6364 0.4582 0.044 Uiso 1 1 calc R
C3 C 0.5568(3) 0.6746(2) 0.3443(2) 0.0329(8) Uani 1 1 d .
H3A H 0.5202 0.7269 0.3559 0.049 Uiso 1 1 calc R
H3B H 0.5865 0.6751 0.2863 0.049 Uiso 1 1 calc R
H3C H 0.6195 0.6804 0.3868 0.049 Uiso 1 1 calc R
C4 C 0.2776(3) 0.6467(2) 0.2609(2) 0.0271(7) Uani 1 1 d .
H4 H 0.2058 0.6187 0.2258 0.032 Uiso 1 1 calc R
C5 C 0.2410(3) 0.6794(2) 0.3495(2) 0.0355(8) Uani 1 1 d .
H5A H 0.3067 0.7196 0.3823 0.053 Uiso 1 1 calc R
H5B H 0.2107 0.6254 0.3806 0.053 Uiso 1 1 calc R
H5C H 0.1821 0.7143 0.3425 0.053 Uiso 1 1 calc R
C6 C 0.3364(3) 0.7322(2) 0.2176(2) 0.0377(9) Uani 1 1 d .
H6A H 0.2880 0.7772 0.2198 0.057 Uiso 1 1 calc R
H6B H 0.3494 0.7133 0.1574 0.057 Uiso 1 1 calc R
H6C H 0.4095 0.7608 0.2480 0.057 Uiso 1 1 calc R
C7 C 0.4425(3) 0.5667(2) 0.1660(2) 0.0257(7) Uani 1 1 d .
H7 H 0.4784 0.6346 0.1686 0.031 Uiso 1 1 calc R
C8 C 0.5412(3) 0.5172(2) 0.1639(2) 0.0306(7) Uani 1 1 d .
H8A H 0.5130 0.4524 0.1755 0.046 Uiso 1 1 calc R
H8B H 0.5996 0.5488 0.2080 0.046 Uiso 1 1 calc R
H8C H 0.5740 0.5187 0.1069 0.046 Uiso 1 1 calc R
C9 C 0.3699(3) 0.5429(2) 0.0821(2) 0.0294(7) Uani 1 1 d .
H9A H 0.4155 0.5665 0.0343 0.044 Uiso 1 1 calc R
H9B H 0.3044 0.5716 0.0872 0.044 Uiso 1 1 calc R
H9C H 0.3430 0.4752 0.0709 0.044 Uiso 1 1 calc R
C10 C 0.4089(3) 0.0636(2) 0.41074(19) 0.0223(6) Uani 1 1 d .
H10 H 0.3788 0.0229 0.4565 0.027 Uiso 1 1 calc R
C11 C 0.5081(3) 0.1388(2) 0.4538(2) 0.0271(7) Uani 1 1 d .
H11A H 0.5730 0.1113 0.4643 0.041 Uiso 1 1 calc R
H11B H 0.4845 0.1649 0.5087 0.041 Uiso 1 1 calc R
H11C H 0.5301 0.1882 0.4158 0.041 Uiso 1 1 calc R
C12 C 0.4529(3) 0.0016(2) 0.3416(2) 0.0281(7) Uani 1 1 d .
H12A H 0.4914 0.0397 0.2982 0.042 Uiso 1 1 calc R
H12B H 0.3888 -0.0456 0.3139 0.042 Uiso 1 1 calc R
H12C H 0.5066 -0.0290 0.3683 0.042 Uiso 1 1 calc R
C13 C 0.1673(3) 0.0056(2) 0.3595(2) 0.0228(6) Uani 1 1 d .
H13 H 0.1637 -0.0177 0.2969 0.027 Uiso 1 1 calc R
C14 C 0.1753(3) -0.0781(2) 0.4082(2) 0.0299(7) Uani 1 1 d .
H14A H 0.1800 -0.0594 0.4705 0.045 Uiso 1 1 calc R
H14B H 0.2435 -0.0998 0.3916 0.045 Uiso 1 1 calc R
H14C H 0.1077 -0.1283 0.3937 0.045 Uiso 1 1 calc R
C15 C 0.0517(3) 0.0302(2) 0.3766(2) 0.0259(7) Uani 1 1 d .
H15A H -0.0097 -0.0206 0.3506 0.039 Uiso 1 1 calc R
H15B H 0.0489 0.0875 0.3511 0.039 Uiso 1 1 calc R
H15C H 0.0424 0.0393 0.4389 0.039 Uiso 1 1 calc R
C16 C 0.2662(3) 0.1762(2) 0.47942(18) 0.0207(6) Uani 1 1 d .
H16 H 0.3385 0.2246 0.4916 0.025 Uiso 1 1 calc R
C17 C 0.2561(3) 0.1190(2) 0.55719(19) 0.0255(7) Uani 1 1 d .
H17A H 0.2566 0.1601 0.6104 0.038 Uiso 1 1 calc R
H17B H 0.3204 0.0890 0.5596 0.038 Uiso 1 1 calc R
H17C H 0.1848 0.0713 0.5512 0.038 Uiso 1 1 calc R
C18 C 0.1723(3) 0.2309(2) 0.4839(2) 0.0249(7) Uani 1 1 d .
H18A H 0.0981 0.1876 0.4852 0.037 Uiso 1 1 calc R
H18B H 0.1741 0.2652 0.4330 0.037 Uiso 1 1 calc R
H18C H 0.1848 0.2747 0.5362 0.037 Uiso 1 1 calc R
C19 C 0.2997(3) -0.0200(2) 0.1391(2) 0.0244(7) Uani 1 1 d .
H19 H 0.2870 -0.0361 0.1995 0.029 Uiso 1 1 calc R
C20 C 0.4257(3) -0.0153(2) 0.1247(2) 0.0278(7) Uani 1 1 d .
H20A H 0.4462 -0.0702 0.1447 0.042 Uiso 1 1 calc R
H20B H 0.4718 0.0410 0.1570 0.042 Uiso 1 1 calc R
H20C H 0.4397 -0.0137 0.0631 0.042 Uiso 1 1 calc R
C21 C 0.2270(3) -0.1020(2) 0.0809(2) 0.0313(8) Uani 1 1 d .
H21A H 0.2332 -0.0887 0.0206 0.047 Uiso 1 1 calc R
H21B H 0.1474 -0.1112 0.0968 0.047 Uiso 1 1 calc R
H21C H 0.2540 -0.1584 0.0882 0.047 Uiso 1 1 calc R
C22 C 0.3318(3) 0.1436(2) 0.03600(19) 0.0233(6) Uani 1 1 d .
H22 H 0.2939 0.1951 0.0255 0.028 Uiso 1 1 calc R
C23 C 0.4592(3) 0.1899(2) 0.0410(2) 0.0270(7) Uani 1 1 d .
H23A H 0.5034 0.1422 0.0427 0.040 Uiso 1 1 calc R
H23B H 0.4771 0.2337 0.0932 0.040 Uiso 1 1 calc R
H23C H 0.4785 0.2234 -0.0098 0.040 Uiso 1 1 calc R
C24 C 0.3045(3) 0.0763(2) -0.0471(2) 0.0296(7) Uani 1 1 d .
H24A H 0.3298 0.1099 -0.0969 0.044 Uiso 1 1 calc R
H24B H 0.2223 0.0504 -0.0532 0.044 Uiso 1 1 calc R
H24C H 0.3439 0.0257 -0.0439 0.044 Uiso 1 1 calc R
C25 C 0.1135(3) 0.0648(2) 0.09364(19) 0.0232(6) Uani 1 1 d .
H25 H 0.1096 0.0158 0.0442 0.028 Uiso 1 1 calc R
C26 C 0.0295(3) 0.0215(2) 0.1588(2) 0.0273(7) Uani 1 1 d .
H26A H 0.0250 0.0688 0.2062 0.041 Uiso 1 1 calc R
H26B H 0.0554 -0.0298 0.1816 0.041 Uiso 1 1 calc R
H26C H -0.0458 -0.0021 0.1302 0.041 Uiso 1 1 calc R
C27 C 0.0745(3) 0.1459(2) 0.0570(2) 0.0250(7) Uani 1 1 d .
H27A H -0.0087 0.1309 0.0501 0.038 Uiso 1 1 calc R
H27B H 0.1076 0.1560 0.0009 0.038 Uiso 1 1 calc R
H27C H 0.0996 0.2025 0.0968 0.038 Uiso 1 1 calc R
C28 C 0.2217(3) 0.6694(3) 0.8119(2) 0.0441(10) Uani 1 1 d .
H28 H 0.3046 0.6939 0.8038 0.053 Uiso 1 1 calc R
C29 C 0.2084(4) 0.5821(3) 0.8589(3) 0.0503(11) Uani 1 1 d .
H29A H 0.2481 0.5982 0.9156 0.075 Uiso 1 1 calc R
H29B H 0.2411 0.5361 0.8251 0.075 Uiso 1 1 calc R
H29C H 0.1275 0.5559 0.8663 0.075 Uiso 1 1 calc R
C30 C 0.1778(5) 0.7445(3) 0.8674(3) 0.0709(16) Uani 1 1 d .
H30A H 0.0992 0.7191 0.8823 0.106 Uiso 1 1 calc R
H30B H 0.1804 0.7982 0.8349 0.106 Uiso 1 1 calc R
H30C H 0.2257 0.7639 0.9203 0.106 Uiso 1 1 calc R
C31 C 0.1590(3) 0.5377(3) 0.6453(2) 0.0368(8) Uani 1 1 d .
H31 H 0.1263 0.5389 0.5862 0.044 Uiso 1 1 calc R
C32 C 0.0897(4) 0.4510(3) 0.6799(3) 0.0519(11) Uani 1 1 d .
H32A H 0.0768 0.3988 0.6345 0.078 Uiso 1 1 calc R
H32B H 0.0164 0.4621 0.6982 0.078 Uiso 1 1 calc R
H32C H 0.1312 0.4360 0.7292 0.078 Uiso 1 1 calc R
C33 C 0.2835(4) 0.5332(3) 0.6344(3) 0.0471(10) Uani 1 1 d .
H33A H 0.3180 0.5273 0.6904 0.071 Uiso 1 1 calc R
H33B H 0.3250 0.5902 0.6120 0.071 Uiso 1 1 calc R
H33C H 0.2873 0.4793 0.5940 0.071 Uiso 1 1 calc R
C34 C 0.2000(3) 0.7389(3) 0.6372(3) 0.0390(9) Uani 1 1 d .
H34 H 0.2777 0.7342 0.6192 0.047 Uiso 1 1 calc R
C35 C 0.1221(4) 0.7211(3) 0.5558(3) 0.0539(12) Uani 1 1 d .
H35A H 0.0443 0.7223 0.5718 0.081 Uiso 1 1 calc R
H35B H 0.1230 0.6602 0.5258 0.081 Uiso 1 1 calc R
H35C H 0.1491 0.7695 0.5176 0.081 Uiso 1 1 calc R
C36 C 0.2089(4) 0.8367(3) 0.6805(3) 0.0516(11) Uani 1 1 d .
H36A H 0.2310 0.8817 0.6383 0.077 Uiso 1 1 calc R
H36B H 0.2662 0.8497 0.7280 0.077 Uiso 1 1 calc R
H36C H 0.1351 0.8418 0.7030 0.077 Uiso 1 1 calc R
C37 C 0.9520(3) 0.6797(2) 0.1082(2) 0.0345(8) Uani 1 1 d .
C38 C 0.9796(4) 0.7349(3) 0.1858(2) 0.0433(9) Uani 1 1 d .
H38 H 1.0543 0.7451 0.2108 0.052 Uiso 1 1 calc R
C39 C 0.9006(4) 0.7754(3) 0.2272(3) 0.0531(12) Uani 1 1 d .
H39 H 0.9209 0.8125 0.2807 0.064 Uiso 1 1 calc R
C40 C 0.7928(4) 0.7625(3) 0.1919(3) 0.0550(12) Uani 1 1 d .
H40 H 0.7386 0.7912 0.2200 0.066 Uiso 1 1 calc R
C41 C 0.7638(4) 0.7074(3) 0.1149(3) 0.0487(11) Uani 1 1 d .
H41 H 0.6892 0.6978 0.0901 0.058 Uiso 1 1 calc R
C42 C 0.8425(3) 0.6659(3) 0.0735(3) 0.0392(9) Uani 1 1 d .
H42 H 0.8213 0.6276 0.0207 0.047 Uiso 1 1 calc R
C43 C 1.0391(4) 0.6358(3) 0.0632(3) 0.0458(10) Uani 1 1 d .
H43A H 1.0536 0.5857 0.0953 0.069 Uiso 1 1 calc R
H43B H 1.1099 0.6829 0.0604 0.069 Uiso 1 1 calc R
H43C H 1.0103 0.6103 0.0046 0.069 Uiso 1 1 calc R
H1A H 0.037(3) 0.641(2) 0.716(2) 0.028(9) Uiso 1 1 d .

loop_
_atom_site_aniso_label
_atom_site_aniso_U_11
_atom_site_aniso_U_22
_atom_site_aniso_U_33
_atom_site_aniso_U_23
_atom_site_aniso_U_13
_atom_site_aniso_U_12
P4 0.0263(5) 0.0318(5) 0.0337(5) 0.0094(4) 0.0038(4) 0.0085(4)
Ru1 0.01819(12) 0.01448(12) 0.01855(11) 0.00104(8) 0.00045(9) 0.00548(9)
Ru2 0.01556(12) 0.01314(11) 0.01772(11) 0.00083(8) 0.00073(8) 0.00390(9)
Cl1 0.0169(3) 0.0247(4) 0.0277(4) 0.0040(3) 0.0018(3) 0.0059(3)
Cl2 0.0176(3) 0.0171(3) 0.0241(3) 0.0015(3) 0.0009(3) 0.0047(3)
Cl3 0.0213(4) 0.0159(3) 0.0207(3) 0.0008(3) -0.0018(3) 0.0048(3)
Cl4 0.0236(4) 0.0162(3) 0.0201(3) 0.0015(3) 0.0025(3) 0.0058(3)
Cl5 0.0267(4) 0.0232(4) 0.0254(4) 0.0004(3) 0.0055(3) 0.0099(3)
Cl6 0.0224(4) 0.0241(4) 0.0266(4) 0.0049(3) -0.0020(3) 0.0080(3)
P1 0.0226(4) 0.0148(4) 0.0201(4) 0.0008(3) 0.0006(3) 0.0049(3)
P2 0.0185(4) 0.0143(4) 0.0200(4) 0.0016(3) 0.0008(3) 0.0046(3)
P3 0.0201(4) 0.0161(4) 0.0197(4) -0.0002(3) 0.0005(3) 0.0052(3)
C1 0.0236(16) 0.0209(16) 0.0262(15) -0.0022(12) -0.0027(13) 0.0037(13)
C2 0.0362(19) 0.0247(17) 0.0260(16) -0.0009(13) -0.0017(14) 0.0069(15)
C3 0.033(2) 0.0265(18) 0.0336(18) -0.0032(14) -0.0009(15) -0.0013(15)
C4 0.0313(18) 0.0191(16) 0.0321(17) 0.0016(13) -0.0028(14) 0.0093(14)
C5 0.040(2) 0.0221(17) 0.047(2) 0.0004(15) 0.0060(17) 0.0141(16)
C6 0.053(2) 0.0194(17) 0.044(2) 0.0076(15) 0.0010(18) 0.0124(16)
C7 0.0300(18) 0.0206(16) 0.0250(15) 0.0026(12) 0.0059(13) 0.0024(13)
C8 0.0270(18) 0.0275(18) 0.0342(18) -0.0029(14) 0.0060(14) 0.0019(14)
C9 0.040(2) 0.0267(17) 0.0202(15) 0.0055(13) 0.0035(14) 0.0045(15)
C10 0.0251(16) 0.0207(15) 0.0231(15) 0.0046(12) -0.0009(12) 0.0087(13)
C11 0.0238(17) 0.0304(18) 0.0290(16) 0.0048(13) -0.0015(13) 0.0095(14)
C12 0.0325(18) 0.0268(17) 0.0303(17) 0.0039(13) 0.0016(14) 0.0176(15)
C13 0.0258(16) 0.0166(15) 0.0235(15) 0.0016(11) 0.0015(12) -0.0002(12)
C14 0.0324(19) 0.0202(16) 0.0364(18) 0.0061(14) 0.0010(15) 0.0030(14)
C15 0.0229(16) 0.0248(17) 0.0282(16) 0.0036(13) 0.0027(13) 0.0008(13)
C16 0.0239(16) 0.0183(15) 0.0206(14) 0.0019(11) 0.0005(12) 0.0062(12)
C17 0.0302(18) 0.0246(16) 0.0215(15) 0.0035(12) 0.0032(13) 0.0054(14)
C18 0.0264(17) 0.0269(17) 0.0229(15) 0.0006(12) 0.0045(13) 0.0100(14)
C19 0.0321(18) 0.0200(15) 0.0229(15) 0.0002(12) 0.0020(13) 0.0106(13)
C20 0.0337(19) 0.0264(17) 0.0271(16) -0.0005(13) 0.0041(14) 0.0157(15)
C21 0.042(2) 0.0191(16) 0.0331(18) -0.0022(13) -0.0036(15) 0.0100(15)
C22 0.0294(17) 0.0218(16) 0.0196(14) 0.0012(12) 0.0042(12) 0.0082(13)
C23 0.0302(18) 0.0278(17) 0.0239(15) 0.0037(13) 0.0084(13) 0.0078(14)
C24 0.0335(19) 0.0322(19) 0.0235(16) -0.0010(13) 0.0016(14) 0.0101(15)
C25 0.0232(16) 0.0221(16) 0.0224(15) -0.0024(12) -0.0038(12) 0.0034(13)
C26 0.0233(17) 0.0260(17) 0.0299(17) -0.0006(13) -0.0043(13) 0.0017(13)
C27 0.0234(16) 0.0247(16) 0.0256(16) 0.0001(12) -0.0062(13) 0.0040(13)
C28 0.0249(19) 0.063(3) 0.039(2) 0.0059(19) -0.0008(16) -0.0022(18)
C29 0.046(2) 0.080(3) 0.038(2) 0.018(2) 0.0065(18) 0.035(2)
C30 0.112(5) 0.041(3) 0.046(3) -0.003(2) 0.009(3) -0.010(3)
C31 0.039(2) 0.037(2) 0.038(2) 0.0055(16) -0.0025(16) 0.0170(17)
C32 0.043(2) 0.032(2) 0.085(3) 0.008(2) 0.007(2) 0.0150(19)
C33 0.052(3) 0.063(3) 0.036(2) 0.0126(19) 0.0149(18) 0.030(2)
C34 0.0286(19) 0.041(2) 0.052(2) 0.0191(18) 0.0123(17) 0.0116(16)
C35 0.068(3) 0.057(3) 0.045(2) 0.028(2) 0.011(2) 0.020(2)
C36 0.045(3) 0.039(2) 0.076(3) 0.022(2) 0.008(2) 0.013(2)
C37 0.044(2) 0.0254(18) 0.0337(18) 0.0126(14) 0.0008(16) 0.0029(16)
C38 0.052(3) 0.037(2) 0.038(2) 0.0041(17) -0.0051(18) 0.0017(19)
C39 0.074(3) 0.037(2) 0.043(2) 0.0026(18) 0.014(2) 0.003(2)
C40 0.066(3) 0.048(3) 0.058(3) 0.024(2) 0.030(2) 0.020(2)
C41 0.040(2) 0.048(3) 0.061(3) 0.029(2) 0.007(2) 0.0053(19)
C42 0.042(2) 0.033(2) 0.040(2) 0.0103(16) -0.0044(17) 0.0007(17)
C43 0.054(3) 0.040(2) 0.048(2) 0.0128(18) 0.004(2) 0.016(2)

loop_
_atom_type_symbol
_atom_type_description
_atom_type_scat_dispersion_real
_atom_type_scat_dispersion_imag
_atom_type_scat_source
C C 0.0033 0.0016 'International Tables Vol C Tables 4.2.6.8 and 6.1.1.4'
H H 0.0000 0.0000 'International Tables Vol C Tables 4.2.6.8 and 6.1.1.4'
P P 0.1023 0.0942 'International Tables Vol C Tables 4.2.6.8 and 6.1.1.4'
Cl Cl 0.1484 0.1585 'International Tables Vol C Tables 4.2.6.8 and 6.1.1.4'
Ru Ru -1.2594 0.8363 'International Tables Vol C Tables 4.2.6.8 and 6.1.1.4'

loop_
_geom_angle_atom_site_label_1
_geom_angle_atom_site_label_2
_geom_angle_atom_site_label_3
_geom_angle
C28 P4 C31 114.91(19)
C28 P4 C34 112.63(19)
C31 P4 C34 106.60(18)
P1 Ru1 Cl6 90.47(3)
P1 Ru1 Cl5 94.51(3)
Cl6 Ru1 Cl5 93.65(3)
P1 Ru1 Cl4 96.13(3)
Cl6 Ru1 Cl4 91.18(3)
Cl5 Ru1 Cl4 168.27(3)
P1 Ru1 Cl3 95.86(3)
Cl6 Ru1 Cl3 171.52(3)
Cl5 Ru1 Cl3 91.48(3)
Cl4 Ru1 Cl3 82.55(2)
P1 Ru1 Cl2 175.75(3)
Cl6 Ru1 Cl2 90.50(3)
Cl5 Ru1 Cl2 89.56(3)
Cl4 Ru1 Cl2 79.71(2)
Cl3 Ru1 Cl2 82.79(2)
P3 Ru2 P2 103.77(3)
P3 Ru2 Cl1 93.04(3)
P2 Ru2 Cl1 92.95(3)
P3 Ru2 Cl2 96.92(3)
P2 Ru2 Cl2 94.98(3)
Cl1 Ru2 Cl2 165.42(3)
P3 Ru2 Cl4 87.07(3)
P2 Ru2 Cl4 168.20(3)
Cl1 Ru2 Cl4 91.06(2)
Cl2 Ru2 Cl4 78.89(2)
P3 Ru2 Cl3 164.14(3)
P2 Ru2 Cl3 92.07(3)
Cl1 Ru2 Cl3 85.43(3)
Cl2 Ru2 Cl3 82.08(2)
Cl4 Ru2 Cl3 77.19(2)
Ru2 Cl2 Ru1 82.39(2)
Ru1 Cl3 Ru2 83.73(2)
Ru1 Cl4 Ru2 84.21(2)
C1 P1 C7 101.56(15)
C1 P1 C4 110.14(15)
C7 P1 C4 101.98(14)
C1 P1 Ru1 112.73(10)
C7 P1 Ru1 115.65(11)
C4 P1 Ru1 113.68(11)
C13 P2 C10 102.26(14)
C13 P2 C16 105.62(14)
C10 P2 C16 96.81(13)
C13 P2 Ru2 116.09(10)
C10 P2 Ru2 119.95(10)
C16 P2 Ru2 113.54(9)
C25 P3 C19 102.22(14)
C25 P3 C22 97.71(14)
C19 P3 C22 105.42(14)
C25 P3 Ru2 117.63(10)
C19 P3 Ru2 118.41(10)
C22 P3 Ru2 112.78(10)
C2 C1 C3 109.4(3)
C2 C1 P1 115.3(2)
C3 C1 P1 115.1(2)
C5 C4 C6 108.5(3)
C5 C4 P1 113.4(2)
C6 C4 P1 116.0(2)
C9 C7 C8 111.5(3)
C9 C7 P1 113.0(2)
C8 C7 P1 114.0(2)
C12 C10 C11 110.1(3)
C12 C10 P2 114.5(2)
C11 C10 P2 113.2(2)
C14 C13 C15 108.7(3)
C14 C13 P2 118.9(2)
C15 C13 P2 111.6(2)
C18 C16 C17 107.9(2)
C18 C16 P2 118.3(2)
C17 C16 P2 115.3(2)
C20 C19 C21 109.5(3)
C20 C19 P3 111.6(2)
C21 C19 P3 117.5(2)
C23 C22 C24 109.0(2)
C23 C22 P3 118.3(2)
C24 C22 P3 115.2(2)
C26 C25 C27 110.4(3)
C26 C25 P3 113.6(2)
C27 C25 P3 113.2(2)
C29 C28 C30 109.9(3)
C29 C28 P4 112.8(3)
C30 C28 P4 109.8(3)
C32 C31 C33 112.1(3)
C32 C31 P4 114.5(3)
C33 C31 P4 110.8(3)
C36 C34 C35 110.5(3)
C36 C34 P4 114.3(3)
C35 C34 P4 108.6(3)
C42 C37 C38 118.2(4)
C42 C37 C43 121.1(4)
C38 C37 C43 120.7(4)
C39 C38 C37 121.0(4)
C40 C39 C38 120.5(4)
C39 C40 C41 119.2(4)
C40 C41 C42 120.6(4)
C41 C42 C37 120.6(4)

loop_
_geom_bond_atom_site_label_1
_geom_bond_atom_site_label_2
_geom_bond_distance
P4 C28 1.814(4)
P4 C31 1.826(4)
P4 C34 1.828(4)
Ru1 P1 2.3163(8)
Ru1 Cl6 2.3355(7)
Ru1 Cl5 2.3472(7)
Ru1 Cl4 2.3662(7)
Ru1 Cl3 2.3820(7)
Ru1 Cl2 2.5289(8)
Ru2 P3 2.3386(8)
Ru2 P2 2.3397(8)
Ru2 Cl1 2.3984(7)
Ru2 Cl2 2.4334(7)
Ru2 Cl4 2.5072(7)
Ru2 Cl3 2.5143(7)
P1 C1 1.851(3)
P1 C7 1.855(3)
P1 C4 1.877(3)
P2 C13 1.874(3)
P2 C10 1.881(3)
P2 C16 1.886(3)
P3 C25 1.874(3)
P3 C19 1.878(3)
P3 C22 1.889(3)
C1 C2 1.531(4)
C1 C3 1.532(5)
C4 C5 1.526(5)
C4 C6 1.532(5)
C7 C9 1.528(4)
C7 C8 1.533(5)
C10 C12 1.530(4)
C10 C11 1.534(4)
C13 C14 1.536(4)
C13 C15 1.543(4)
C16 C18 1.535(4)
C16 C17 1.537(4)
C19 C20 1.530(4)
C19 C21 1.533(4)
C22 C23 1.534(4)
C22 C24 1.540(4)
C25 C26 1.531(4)
C25 C27 1.542(4)
C28 C29 1.529(6)
C28 C30 1.539(6)
C31 C32 1.520(5)
C31 C33 1.533(5)
C34 C36 1.521(6)
C34 C35 1.532(6)
C37 C42 1.384(5)
C37 C38 1.385(5)
C37 C43 1.507(5)
C38 C39 1.377(6)
C39 C40 1.370(7)
C40 C41 1.378(6)
C41 C42 1.382(6)
